data_7120211
loop_
_publ_author_name
'Kishi, Kenta'
'Arteaga, Fernando Arteaga'
'Takizawa, Shinobu'
'Sasai, Hiroaki'

_publ_section_title
;
 Multifunctional Catalysis: Stereoselective Construction of
 \a-Methylidene-\g-Lactams via Amidation/Rauhut--Currier Sequence
;
_journal_name_full 'Chem. Commun.'
_journal_paper_doi 10.1039/C7CC02839C
_journal_year 2017
_chemical_absolute_configuration 'CHOOSE rm ad rmad syn or unk'
_chemical_formula_moiety 'C17 H17 N O4 S'
_chemical_formula_sum 'C17 H17 N O4 S'
_chemical_formula_weight 331.39
_space_group_IT_number 19
_symmetry_cell_setting orthorhombic
_symmetry_Int_Tables_number 19
_symmetry_space_group_name_Hall 'P 2ac 2ab'
_symmetry_space_group_name_H-M 'P 21 21 21'
_atom_sites_solution_hydrogens geom
_atom_sites_solution_primary direct
_atom_sites_solution_secondary difmap
_audit_update_record
;
2017-02-13 deposited with the CCDC.
2017-05-30 downloaded from the CCDC.
;
_cell_angle_alpha 90.0000
_cell_angle_beta 90.0000
_cell_angle_gamma 90.0000
_cell_formula_units_Z 4
_cell_length_a 9.5909(18)
_cell_length_b 12.641(3)
_cell_length_c 13.035(3)
_cell_measurement_reflns_used 5038
_cell_measurement_temperature 123
_cell_measurement_theta_max 27.48
_cell_measurement_theta_min 3.09
_cell_volume 1580.3(6)
_computing_cell_refinement CrystalClear
_computing_data_collection 'CrystalClear (Rigaku Inc., 2007)'
_computing_data_reduction CrystalClear
_computing_molecular_graphics 'CrystalStructure 4.0'
_computing_publication_material 'CrystalStructure 4.0 (Rigaku, 2010)'
_computing_structure_refinement 'CRYSTALS (Carruthers, et al., 1999)'
_computing_structure_solution 'SIR92 (Altomare, et al., 1994)'
_diffrn_ambient_temperature 123
_diffrn_detector_area_resol_mean 7.314
_diffrn_measured_fraction_theta_full 0.998
_diffrn_measured_fraction_theta_max 0.998
_diffrn_measurement_device_type 'Rigaku Mercury70'
_diffrn_measurement_method \w
_diffrn_radiation_type 'Mo K\a'
_diffrn_radiation_wavelength 0.71075
_diffrn_reflns_av_R_equivalents 0.0346
_diffrn_reflns_limit_h_max 12
_diffrn_reflns_limit_h_min -11
_diffrn_reflns_limit_k_max 16
_diffrn_reflns_limit_k_min -16
_diffrn_reflns_limit_l_max 14
_diffrn_reflns_limit_l_min -16
_diffrn_reflns_number 25533
_diffrn_reflns_theta_full 27.48
_diffrn_reflns_theta_max 27.48
_diffrn_standards_number 0
_exptl_absorpt_coefficient_mu 0.225
_exptl_absorpt_correction_T_max 0.979
_exptl_absorpt_correction_T_min 0.866
_exptl_absorpt_correction_type multi-scan
_exptl_absorpt_process_details 'REQAB (Rigaku, 1998)'
_exptl_crystal_colour colorless
_exptl_crystal_density_diffrn 1.393
_exptl_crystal_density_method 'not measured'
_exptl_crystal_description block
_exptl_crystal_F_000 696.00
_exptl_crystal_size_max 0.267
_exptl_crystal_size_mid 0.108
_exptl_crystal_size_min 0.094
_refine_diff_density_max 2.220
_refine_diff_density_min -1.990
_refine_ls_abs_structure_details 'Flack, H. D. (1983), Acta Cryst. A39, 876-881.  1547 Friedel Pairs'
_refine_ls_abs_structure_Flack -0.00(7)
_refine_ls_extinction_method none
_refine_ls_goodness_of_fit_ref 1.002
_refine_ls_hydrogen_treatment constr
_refine_ls_number_parameters 226
_refine_ls_number_reflns 3614
_refine_ls_R_factor_gt 0.0388
_refine_ls_shift/su_max 0.000
_refine_ls_structure_factor_coef Fsqd
_refine_ls_weighting_details 'w = 1/[0.0022Fo^2^ + 1.0000\s(Fo^2^)]/(4Fo^2^)'
_refine_ls_weighting_scheme calc
_refine_ls_wR_factor_ref 0.1174
_reflns_number_gt 3470
_reflns_number_total 3614
_reflns_threshold_expression F^2^>2.0\s(F^2^)
_cod_data_source_file c7cc02839c2.cif
_cod_data_source_block 20140428_1
_cod_original_cell_volume 1580.3(5)
_cod_database_code 7120211

loop_
_symmetry_equiv_pos_site_id
_symmetry_equiv_pos_as_xyz
1 +X,+Y,+Z
2 1/2+X,1/2-Y,-Z
3 -X,1/2+Y,1/2-Z
4 1/2-X,-Y,1/2+Z

loop_
_atom_site_label
_atom_site_type_symbol
_atom_site_fract_x
_atom_site_fract_y
_atom_site_fract_z
_atom_site_U_iso_or_equiv
_atom_site_adp_type
_atom_site_occupancy
_atom_site_symmetry_multiplicity
_atom_site_calc_flag
_atom_site_refinement_flags
S1 S 0.60307(5) 0.79917(3) 0.93180(3) 0.02459(12) Uani 1.0 4 d .
O1 O 0.82685(16) 0.87415(11) 0.79381(9) 0.0301(4) Uani 1.0 4 d .
O2 O 0.78594(18) 1.27535(10) 1.04582(11) 0.0361(4) Uani 1.0 4 d .
O3 O 0.53453(15) 0.78042(11) 1.02752(10) 0.0335(4) Uani 1.0 4 d .
O4 O 0.52680(15) 0.84868(11) 0.85070(11) 0.0336(4) Uani 1.0 4 d .
N1 N 0.74257(17) 0.87426(11) 0.96024(11) 0.0209(4) Uani 1.0 4 d .
C1 C 0.82769(19) 0.90961(14) 0.88064(13) 0.0224(4) Uani 1.0 4 d .
C2 C 0.91443(19) 0.99640(13) 0.92319(12) 0.0206(4) Uani 1.0 4 d .
C3 C 0.8906(2) 1.00038(13) 1.03696(12) 0.0207(4) Uani 1.0 4 d .
C4 C 0.8959(3) 1.11074(13) 1.08518(13) 0.0252(5) Uani 1.0 4 d .
C5 C 0.7754(3) 1.17909(14) 1.05527(13) 0.0255(5) Uani 1.0 4 d .
C6 C 0.6398(3) 1.12548(14) 1.04390(14) 0.0275(5) Uani 1.0 4 d .
C7 C 0.6288(2) 1.01999(14) 1.04706(14) 0.0253(5) Uani 1.0 4 d .
C8 C 0.74932(19) 0.94441(12) 1.05346(12) 0.0199(4) Uani 1.0 4 d .
C9 C 0.9939(2) 1.05701(15) 0.86392(13) 0.0274(5) Uani 1.0 4 d .
C10 C 0.7505(3) 0.88218(15) 1.15454(13) 0.0291(5) Uani 1.0 4 d .
C11 C 0.6715(2) 0.67903(13) 0.88770(13) 0.0231(5) Uani 1.0 4 d .
C12 C 0.7274(2) 0.60861(13) 0.95847(13) 0.0223(5) Uani 1.0 4 d .
C13 C 0.7625(2) 0.50739(14) 0.92587(13) 0.0231(5) Uani 1.0 4 d .
C14 C 0.7428(2) 0.47616(15) 0.82447(14) 0.0254(5) Uani 1.0 4 d .
C15 C 0.6863(3) 0.54815(15) 0.75534(14) 0.0286(5) Uani 1.0 4 d .
C16 C 0.6506(3) 0.64997(15) 0.78602(14) 0.0272(5) Uani 1.0 4 d .
C17 C 0.7817(3) 0.36600(16) 0.79086(16) 0.0345(6) Uani 1.0 4 d .
H1 H 0.9629 0.9569 1.0693 0.0249 Uiso 1.0 4 calc R
H2 H 0.9802 1.1467 1.0634 0.0304 Uiso 1.0 4 calc R
H3 H 0.8957 1.1043 1.1593 0.0306 Uiso 1.0 4 calc R
H4 H 0.5601 1.1663 1.0343 0.0332 Uiso 1.0 4 calc R
H5 H 0.5397 0.9910 1.0451 0.0303 Uiso 1.0 4 calc R
H6 H 0.9968 1.0455 0.7935 0.0329 Uiso 1.0 4 calc R
H7 H 1.0470 1.1108 0.8930 0.0333 Uiso 1.0 4 calc R
H8 H 0.7742 0.9289 1.2099 0.0351 Uiso 1.0 4 calc R
H9 H 0.6596 0.8528 1.1663 0.0348 Uiso 1.0 4 calc R
H10 H 0.8178 0.8261 1.1508 0.0349 Uiso 1.0 4 calc R
H11 H 0.7411 0.6297 1.0261 0.0265 Uiso 1.0 4 calc R
H12 H 0.7991 0.4598 0.9731 0.0283 Uiso 1.0 4 calc R
H13 H 0.6733 0.5283 0.6873 0.0339 Uiso 1.0 4 calc R
H14 H 0.6129 0.6981 0.7397 0.0326 Uiso 1.0 4 calc R
H15 H 0.7000 0.3308 0.7654 0.0425 Uiso 1.0 4 calc R
H16 H 0.8506 0.3695 0.7376 0.0423 Uiso 1.0 4 calc R
H17 H 0.8185 0.3273 0.8482 0.0419 Uiso 1.0 4 calc R

loop_
_atom_site_aniso_label
_atom_site_aniso_U_11
_atom_site_aniso_U_22
_atom_site_aniso_U_33
_atom_site_aniso_U_12
_atom_site_aniso_U_13
_atom_site_aniso_U_23
S1 0.0186(3) 0.0179(2) 0.0373(3) -0.00121(17) 0.00112(18) -0.00128(17)
O1 0.0364(9) 0.0301(7) 0.0238(6) -0.0053(7) -0.0007(6) -0.0018(6)
O2 0.0505(10) 0.0172(7) 0.0406(7) -0.0002(7) 0.0028(7) 0.0004(6)
O3 0.0261(8) 0.0258(7) 0.0484(8) -0.0043(6) 0.0149(6) -0.0052(6)
O4 0.0248(8) 0.0252(7) 0.0507(8) 0.0025(6) -0.0103(7) -0.0001(6)
N1 0.0188(8) 0.0173(7) 0.0266(7) -0.0010(6) 0.0018(6) -0.0019(6)
C1 0.0202(10) 0.0213(8) 0.0256(8) 0.0009(7) 0.0014(7) 0.0019(7)
C2 0.0171(9) 0.0202(8) 0.0245(7) -0.0000(7) -0.0002(7) -0.0002(6)
C3 0.0201(9) 0.0182(8) 0.0238(7) 0.0022(7) -0.0015(6) 0.0011(6)
C4 0.0271(11) 0.0193(8) 0.0293(8) -0.0023(8) -0.0012(7) -0.0018(7)
C5 0.0355(12) 0.0171(8) 0.0238(8) 0.0027(8) -0.0009(8) -0.0011(6)
C6 0.0261(11) 0.0211(9) 0.0353(9) 0.0075(8) -0.0006(8) -0.0010(7)
C7 0.0220(10) 0.0216(8) 0.0323(8) 0.0013(8) 0.0020(7) -0.0026(7)
C8 0.0222(10) 0.0156(8) 0.0219(7) 0.0011(7) 0.0025(7) -0.0018(6)
C9 0.0254(11) 0.0276(10) 0.0291(9) -0.0034(8) 0.0016(8) 0.0022(7)
C10 0.0362(12) 0.0254(9) 0.0257(8) 0.0010(8) 0.0058(8) 0.0034(7)
C11 0.0212(10) 0.0186(8) 0.0294(8) -0.0046(7) 0.0010(8) 0.0001(7)
C12 0.0186(10) 0.0211(9) 0.0274(8) -0.0030(7) -0.0026(7) -0.0012(7)
C13 0.0193(9) 0.0205(8) 0.0295(9) -0.0023(7) -0.0005(8) 0.0027(7)
C14 0.0212(10) 0.0223(9) 0.0327(9) -0.0027(8) 0.0023(8) -0.0035(7)
C15 0.0305(11) 0.0268(9) 0.0285(8) -0.0018(9) 0.0019(8) -0.0010(7)
C16 0.0286(11) 0.0239(9) 0.0291(9) -0.0010(8) -0.0016(8) 0.0037(7)
C17 0.0398(13) 0.0253(10) 0.0384(10) 0.0013(9) 0.0010(9) -0.0063(9)

loop_
_atom_type_symbol
_atom_type_description
_atom_type_scat_dispersion_real
_atom_type_scat_dispersion_imag
_atom_type_scat_source
C C 0.0033 0.0016
;
International Tables for Crystallography
(1992, Vol. C, Tables 4.2.6.8 and 6.1.1.4)
;
H H 0.0000 0.0000
;
International Tables for Crystallography
(1992, Vol. C, Table 6.1.1.4)
;
N N 0.0061 0.0033
;
International Tables for Crystallography
(1992, Vol. C, Tables 4.2.6.8 and 6.1.1.4)
;
O O 0.0106 0.0060
;
International Tables for Crystallography
(1992, Vol. C, Tables 4.2.6.8 and 6.1.1.4)
;
S S 0.1246 0.1234
;
International Tables for Crystallography
(1992, Vol. C, Tables 4.2.6.8 and 6.1.1.4)
;

loop_
_geom_angle_atom_site_label_1
_geom_angle_atom_site_label_2
_geom_angle_atom_site_label_3
_geom_angle
_geom_angle_publ_flag
O3 S1 O4 118.85(9) yes
O3 S1 N1 105.48(8) yes
O3 S1 C11 108.36(9) yes
O4 S1 N1 108.84(8) yes
O4 S1 C11 109.19(9) yes
N1 S1 C11 105.27(9) yes
S1 N1 C1 118.87(12) yes
S1 N1 C8 122.99(12) yes
C1 N1 C8 112.75(14) yes
O1 C1 N1 124.76(17) yes
O1 C1 C2 128.55(17) yes
N1 C1 C2 106.68(14) yes
C1 C2 C3 107.97(15) yes
C1 C2 C9 122.04(16) yes
C3 C2 C9 129.98(16) yes
C2 C3 C4 115.53(14) yes
C2 C3 C8 104.83(14) yes
C4 C3 C8 112.94(15) yes
C3 C4 C5 113.19(16) yes
O2 C5 C4 122.37(19) yes
O2 C5 C6 121.24(19) yes
C4 C5 C6 116.29(16) yes
C5 C6 C7 121.65(19) yes
C6 C7 C8 125.07(18) yes
N1 C8 C3 101.26(13) yes
N1 C8 C7 107.25(14) yes
N1 C8 C10 113.04(13) yes
C3 C8 C7 112.11(14) yes
C3 C8 C10 110.36(15) yes
C7 C8 C10 112.30(15) yes
S1 C11 C12 118.83(13) yes
S1 C11 C16 119.20(14) yes
C12 C11 C16 121.30(16) yes
C11 C12 C13 118.70(16) yes
C12 C13 C14 121.23(17) yes
C13 C14 C15 118.85(18) yes
C13 C14 C17 120.30(17) yes
C15 C14 C17 120.85(17) yes
C14 C15 C16 121.02(17) yes
C11 C16 C15 118.89(17) yes
C2 C3 H1 107.391 no
C4 C3 H1 108.060 no
C8 C3 H1 107.718 no
C3 C4 H2 109.557 no
C3 C4 H3 109.396 no
C5 C4 H2 107.273 no
C5 C4 H3 107.891 no
H2 C4 H3 109.463 no
C5 C6 H4 118.911 no
C7 C6 H4 119.443 no
C6 C7 H5 117.650 no
C8 C7 H5 117.280 no
C2 C9 H6 120.053 no
C2 C9 H7 119.948 no
H6 C9 H7 119.999 no
C8 C10 H8 109.417 no
C8 C10 H9 109.184 no
C8 C10 H10 109.894 no
H8 C10 H9 109.443 no
H8 C10 H10 109.446 no
H9 C10 H10 109.441 no
C11 C12 H11 119.975 no
C13 C12 H11 121.321 no
C12 C13 H12 118.976 no
C14 C13 H12 119.792 no
C14 C15 H13 119.583 no
C16 C15 H13 119.390 no
C11 C16 H14 120.140 no
C15 C16 H14 120.972 no
C14 C17 H15 109.125 no
C14 C17 H16 109.773 no
C14 C17 H17 109.600 no
H15 C17 H16 109.441 no
H15 C17 H17 109.442 no
H16 C17 H17 109.445 no

loop_
_geom_bond_atom_site_label_1
_geom_bond_atom_site_label_2
_geom_bond_distance
_geom_bond_publ_flag
S1 O3 1.4301(15) yes
S1 O4 1.4298(15) yes
S1 N1 1.6818(17) yes
S1 C11 1.7516(18) yes
O1 C1 1.217(2) yes
O2 C5 1.227(3) yes
N1 C1 1.394(3) yes
N1 C8 1.506(3) yes
C1 C2 1.484(3) yes
C2 C3 1.501(3) yes
C2 C9 1.328(3) yes
C3 C4 1.531(3) yes
C3 C8 1.544(3) yes
C4 C5 1.495(3) yes
C5 C6 1.474(3) yes
C6 C7 1.338(3) yes
C7 C8 1.502(3) yes
C8 C10 1.535(3) yes
C11 C12 1.390(3) yes
C11 C16 1.390(3) yes
C12 C13 1.390(3) yes
C13 C14 1.392(3) yes
C14 C15 1.391(3) yes
C14 C17 1.507(3) yes
C15 C16 1.391(3) yes
C3 H1 0.980 no
C4 H2 0.970 no
C4 H3 0.970 no
C6 H4 0.930 no
C7 H5 0.930 no
C9 H6 0.930 no
C9 H7 0.930 no
C10 H8 0.960 no
C10 H9 0.960 no
C10 H10 0.960 no
C12 H11 0.930 no
C13 H12 0.930 no
C15 H13 0.930 no
C16 H14 0.930 no
C17 H15 0.960 no
C17 H16 0.960 no
C17 H17 0.960 no

loop_
_geom_contact_atom_site_label_1
_geom_contact_atom_site_label_2
_geom_contact_distance
_geom_contact_publ_flag
_geom_contact_site_symmetry_2
S1 O1 2.9564(15) no .
S1 C7 3.1795(19) no .
S1 C10 3.396(2) no .
O1 O4 2.989(3) no .
O1 C8 3.577(2) no .
O1 C9 2.957(3) no .
O1 C11 3.130(3) no .
O1 C16 3.301(3) no .
O2 C7 3.563(3) no .
O3 C7 3.171(3) no .
O3 C8 2.942(3) no .
O3 C10 2.947(3) no .
O3 C12 2.992(3) no .
O4 C1 3.012(3) no .
O4 C7 3.492(3) no .
O4 C16 2.903(3) no .
N1 C6 3.499(3) no .
N1 C9 3.567(3) no .
N1 C12 3.361(3) no .
C1 C7 3.208(3) no .
C1 C11 3.278(3) no .
C2 C5 3.174(3) no .
C2 C6 3.475(3) no .
C2 C7 3.194(3) no .
C3 C6 2.880(3) no .
C4 C7 2.851(3) no .
C4 C9 3.108(3) no .
C4 C10 3.333(3) no .
C5 C8 2.977(3) no .
C6 C10 3.559(3) no .
C11 C14 2.779(3) no .
C12 C15 2.784(3) no .
C13 C16 2.779(3) no .
O1 C4 3.464(3) no 4_674
O1 C5 3.329(3) no 4_674
O1 C6 3.273(3) no 4_674
O1 C7 3.510(3) no 4_674
O2 C13 3.331(3) no 1_565
O2 C15 3.537(3) no 4_675
O2 C16 3.326(3) no 4_675
O2 C17 3.516(3) no 1_565
O3 N1 3.419(3) no 2_467
O3 C1 3.337(3) no 2_467
O3 C12 3.267(3) no 2_467
O4 C4 3.577(3) no 4_674
O4 C15 3.528(3) no 3_656
O4 C17 3.494(3) no 3_656
N1 O3 3.419(3) no 2_567
C1 O3 3.337(3) no 2_567
C3 C12 3.513(3) no 2_567
C4 O1 3.464(3) no 4_675
C4 O4 3.577(3) no 4_675
C5 O1 3.329(3) no 4_675
C6 O1 3.273(3) no 4_675
C7 O1 3.510(3) no 4_675
C7 C13 3.547(3) no 2_467
C9 C15 3.440(3) no 3_756
C12 O3 3.267(3) no 2_567
C12 C3 3.513(3) no 2_467
C13 O2 3.331(3) no 1_545
C13 C7 3.547(3) no 2_567
C15 O2 3.537(3) no 4_674
C15 O4 3.528(3) no 3_646
C15 C9 3.440(3) no 3_746
C16 O2 3.326(3) no 4_674
C17 O2 3.516(3) no 1_545
C17 O4 3.494(3) no 3_646
S1 H5 2.9037 no .
S1 H9 3.1776 no .
S1 H10 3.5368 no .
S1 H11 2.8019 no .
S1 H14 2.8124 no .
O1 H6 2.7104 no .
O1 H14 3.1084 no .
O2 H2 2.4833 no .
O2 H3 2.8240 no .
O2 H4 2.5719 no .
O3 H5 2.6724 no .
O3 H9 2.3556 no .
O3 H10 3.2092 no .
O3 H11 2.7488 no .
O4 H5 3.1102 no .
O4 H14 2.5293 no .
N1 H1 2.7532 no .
N1 H5 2.6812 no .
N1 H8 3.3411 no .
N1 H9 2.8144 no .
N1 H10 2.6576 no .
N1 H11 3.2079 no .
C1 H1 2.8442 no .
C1 H6 2.6212 no .
C1 H7 3.3042 no .
C2 H2 2.7106 no .
C2 H3 3.3713 no .
C3 H5 3.3695 no .
C3 H6 3.3815 no .
C3 H7 2.7789 no .
C3 H8 2.6733 no .
C3 H9 3.3511 no .
C3 H10 2.7465 no .
C4 H4 3.3622 no .
C4 H7 2.8945 no .
C4 H8 3.0482 no .
C5 H1 3.3396 no .
C5 H5 3.2833 no .
C5 H7 3.4653 no .
C6 H2 3.2858 no .
C6 H3 2.8918 no .
C6 H8 3.5388 no .
C7 H1 3.3150 no .
C7 H3 3.1357 no .
C7 H8 2.7894 no .
C7 H9 2.6402 no .
C7 H10 3.3355 no .
C8 H2 3.3852 no .
C8 H3 2.8212 no .
C8 H4 3.3495 no .
C9 H1 2.9762 no .
C9 H2 2.8394 no .
C10 H1 2.5050 no .
C10 H3 3.1343 no .
C10 H5 2.8317 no .
C11 H12 3.2276 no .
C11 H13 3.2332 no .
C12 H14 3.2583 no .
C13 H13 3.2361 no .
C13 H15 3.1178 no .
C13 H16 3.1266 no .
C13 H17 2.5485 no .
C14 H11 3.2670 no .
C14 H14 3.2624 no .
C15 H12 3.2370 no .
C15 H15 2.7541 no .
C15 H16 2.7635 no .
C15 H17 3.2958 no .
C16 H11 3.2574 no .
C17 H12 2.6607 no .
C17 H13 2.6667 no .
H1 H2 2.4058 no .
H1 H3 2.2931 no .
H1 H7 3.1176 no .
H1 H8 2.5998 no .
H1 H9 3.4337 no .
H1 H10 2.4083 no .
H2 H7 2.3562 no .
H3 H8 2.5899 no .
H3 H10 3.5964 no .
H4 H5 2.2282 no .
H5 H8 3.2087 no .
H5 H9 2.6217 no .
H9 H11 3.4501 no .
H10 H11 3.0572 no .
H11 H12 2.3236 no .
H12 H15 3.3013 no .
H12 H16 3.3127 no .
H12 H17 2.3437 no .
H13 H14 2.3257 no .
H13 H15 2.7084 no .
H13 H16 2.7115 no .
H13 H17 3.5762 no .
S1 H1 3.5056 no 2_467
S1 H10 3.3393 no 2_467
O1 H3 2.7757 no 4_674
O1 H4 3.5882 no 4_674
O1 H8 2.8869 no 4_674
O1 H16 3.1209 no 3_756
O2 H2 3.4052 no 2_477
O2 H4 2.9243 no 2_577
O2 H7 2.8213 no 2_477
O2 H12 2.5199 no 1_565
O2 H13 3.1168 no 4_675
O2 H14 2.7283 no 4_675
O2 H17 2.6772 no 1_565
O3 H1 3.3270 no 2_467
O3 H10 3.3965 no 2_467
O3 H11 3.1137 no 2_467
O3 H16 3.5075 no 4_665
O4 H3 2.6699 no 4_674
O4 H10 2.9829 no 2_467
O4 H11 3.1876 no 2_467
O4 H13 3.0138 no 3_656
O4 H15 2.6595 no 3_656
C1 H3 3.5978 no 4_674
C1 H8 3.1740 no 4_674
C1 H16 3.4859 no 3_756
C2 H8 3.4486 no 4_674
C2 H11 3.5775 no 2_567
C2 H16 3.4704 no 3_756
C4 H4 3.5851 no 2_577
C4 H14 3.1472 no 4_675
C4 H15 3.5845 no 2_567
C5 H4 3.5558 no 2_577
C5 H7 3.5082 no 2_477
C5 H14 3.0562 no 4_675
C5 H17 3.3121 no 1_565
C6 H2 3.5481 no 2_477
C6 H7 3.5471 no 2_477
C6 H12 3.4474 no 2_467
C6 H17 3.4398 no 2_467
C7 H6 3.5289 no 4_675
C7 H12 3.1825 no 2_467
C9 H8 3.2670 no 4_674
C9 H9 3.1787 no 4_674
C9 H13 3.2813 no 3_756
C9 H16 3.0973 no 3_756
C10 H6 3.1218 no 4_675
C10 H15 3.0916 no 4_665
C10 H16 3.4976 no 4_665
C11 H1 2.6968 no 2_467
C11 H10 3.4300 no 2_467
C12 H1 2.6937 no 2_467
C12 H5 3.2489 no 2_567
C12 H13 3.5777 no 4_665
C13 H1 2.9095 no 2_467
C13 H2 3.3387 no 2_467
C13 H5 2.6849 no 2_567
C13 H7 3.4759 no 2_467
C13 H13 3.4923 no 4_665
C14 H1 3.1365 no 2_467
C14 H2 3.3006 no 2_467
C14 H3 3.4869 no 2_467
C14 H5 3.3421 no 2_567
C14 H6 3.0606 no 3_746
C15 H1 3.1334 no 2_467
C15 H3 3.5659 no 2_467
C15 H6 3.1051 no 3_746
C15 H7 3.3024 no 3_746
C16 H1 2.9362 no 2_467
C16 H3 3.5462 no 4_674
C16 H10 3.3095 no 2_467
C17 H2 3.4636 no 2_467
C17 H4 3.5342 no 2_567
C17 H6 3.2966 no 3_746
C17 H9 3.2561 no 4_664
C17 H10 3.1841 no 4_664
C17 H11 3.4590 no 4_664
H1 S1 3.5056 no 2_567
H1 O3 3.3270 no 2_567
H1 C11 2.6968 no 2_567
H1 C12 2.6937 no 2_567
H1 C13 2.9095 no 2_567
H1 C14 3.1365 no 2_567
H1 C15 3.1334 no 2_567
H1 C16 2.9362 no 2_567
H1 H11 3.1415 no 2_567
H1 H12 3.4372 no 2_567
H1 H14 3.4790 no 2_567
H2 O2 3.4052 no 2_577
H2 C6 3.5481 no 2_577
H2 C13 3.3387 no 2_567
H2 C14 3.3006 no 2_567
H2 C17 3.4636 no 2_567
H2 H4 2.7926 no 2_577
H2 H12 3.3760 no 2_567
H2 H14 3.1511 no 4_675
H2 H15 3.0838 no 2_567
H2 H17 3.4588 no 2_567
H3 O1 2.7757 no 4_675
H3 O4 2.6699 no 4_675
H3 C1 3.5978 no 4_675
H3 C14 3.4869 no 2_567
H3 C15 3.5659 no 2_567
H3 C16 3.5462 no 4_675
H3 H14 2.7106 no 4_675
H3 H15 3.1868 no 2_567
H4 O1 3.5882 no 4_675
H4 O2 2.9243 no 2_477
H4 C4 3.5851 no 2_477
H4 C5 3.5558 no 2_477
H4 C17 3.5342 no 2_467
H4 H2 2.7926 no 2_477
H4 H7 2.9759 no 2_477
H4 H12 2.9688 no 2_467
H4 H17 2.7793 no 2_467
H5 C12 3.2489 no 2_467
H5 C13 2.6849 no 2_467
H5 C14 3.3421 no 2_467
H5 H6 3.2892 no 4_675
H5 H11 3.3744 no 2_467
H5 H12 2.4009 no 2_467
H5 H17 3.4220 no 2_467
H6 C7 3.5289 no 4_674
H6 C10 3.1218 no 4_674
H6 C14 3.0606 no 3_756
H6 C15 3.1051 no 3_756
H6 C17 3.2966 no 3_756
H6 H5 3.2892 no 4_674
H6 H8 2.8372 no 4_674
H6 H9 2.5797 no 4_674
H6 H13 3.1812 no 3_756
H6 H16 2.6930 no 3_756
H7 O2 2.8213 no 2_577
H7 C5 3.5082 no 2_577
H7 C6 3.5471 no 2_577
H7 C13 3.4759 no 2_567
H7 C15 3.3024 no 3_756
H7 H4 2.9759 no 2_577
H7 H9 3.5871 no 4_674
H7 H12 3.1131 no 2_567
H7 H13 3.0626 no 3_756
H7 H17 3.5547 no 1_565
H8 O1 2.8869 no 4_675
H8 C1 3.1740 no 4_675
H8 C2 3.4486 no 4_675
H8 C9 3.2670 no 4_675
H8 H6 2.8372 no 4_675
H8 H15 3.3698 no 4_665
H9 C9 3.1787 no 4_675
H9 C17 3.2561 no 4_665
H9 H6 2.5797 no 4_675
H9 H7 3.5871 no 4_675
H9 H15 2.9771 no 4_665
H9 H16 2.9611 no 4_665
H9 H17 3.2935 no 4_665
H10 S1 3.3393 no 2_567
H10 O3 3.3965 no 2_567
H10 O4 2.9829 no 2_567
H10 C11 3.4300 no 2_567
H10 C16 3.3095 no 2_567
H10 C17 3.1841 no 4_665
H10 H14 3.1836 no 2_567
H10 H15 2.4880 no 4_665
H10 H16 3.1625 no 4_665
H10 H17 3.4765 no 4_665
H11 O3 3.1137 no 2_567
H11 O4 3.1876 no 2_567
H11 C2 3.5775 no 2_467
H11 C17 3.4590 no 4_665
H11 H1 3.1415 no 2_467
H11 H5 3.3744 no 2_567
H11 H13 3.0136 no 4_665
H11 H15 3.2091 no 4_665
H11 H16 2.8944 no 4_665
H12 O2 2.5199 no 1_545
H12 C6 3.4474 no 2_567
H12 C7 3.1825 no 2_567
H12 H1 3.4372 no 2_467
H12 H2 3.3760 no 2_467
H12 H4 2.9688 no 2_567
H12 H5 2.4009 no 2_567
H12 H7 3.1131 no 2_467
H12 H13 2.8082 no 4_665
H13 O2 3.1168 no 4_674
H13 O4 3.0138 no 3_646
H13 C9 3.2813 no 3_746
H13 C12 3.5777 no 4_664
H13 C13 3.4923 no 4_664
H13 H6 3.1812 no 3_746
H13 H7 3.0626 no 3_746
H13 H11 3.0136 no 4_664
H13 H12 2.8082 no 4_664
H14 O2 2.7283 no 4_674
H14 C4 3.1472 no 4_674
H14 C5 3.0562 no 4_674
H14 H1 3.4790 no 2_467
H14 H2 3.1511 no 4_674
H14 H3 2.7106 no 4_674
H14 H10 3.1836 no 2_467
H14 H15 3.4384 no 3_656
H15 O4 2.6595 no 3_646
H15 C4 3.5845 no 2_467
H15 C10 3.0916 no 4_664
H15 H2 3.0838 no 2_467
H15 H3 3.1868 no 2_467
H15 H8 3.3698 no 4_664
H15 H9 2.9771 no 4_664
H15 H10 2.4880 no 4_664
H15 H11 3.2091 no 4_664
H15 H14 3.4384 no 3_646
H16 O1 3.1209 no 3_746
H16 O3 3.5075 no 4_664
H16 C1 3.4859 no 3_746
H16 C2 3.4704 no 3_746
H16 C9 3.0973 no 3_746
H16 C10 3.4976 no 4_664
H16 H6 2.6930 no 3_746
H16 H9 2.9611 no 4_664
H16 H10 3.1625 no 4_664
H16 H11 2.8944 no 4_664
H17 O2 2.6772 no 1_545
H17 C5 3.3121 no 1_545
H17 C6 3.4398 no 2_567
H17 H2 3.4588 no 2_467
H17 H4 2.7793 no 2_567
H17 H5 3.4220 no 2_567
H17 H7 3.5547 no 1_545
H17 H9 3.2935 no 4_664
H17 H10 3.4765 no 4_664

loop_
_geom_torsion_atom_site_label_1
_geom_torsion_atom_site_label_2
_geom_torsion_atom_site_label_3
_geom_torsion_atom_site_label_4
_geom_torsion
_geom_torsion_publ_flag
O3 S1 N1 C1 -177.27(11) no
O3 S1 N1 C8 -25.09(13) no
O3 S1 C11 C12 -37.47(16) no
O3 S1 C11 C16 133.27(13) no
O4 S1 N1 C1 -48.70(13) no
O4 S1 N1 C8 103.48(12) no
O4 S1 C11 C12 -168.29(12) no
O4 S1 C11 C16 2.45(16) no
N1 S1 C11 C12 75.00(14) no
N1 S1 C11 C16 -114.26(13) no
C11 S1 N1 C1 68.24(12) no
C11 S1 N1 C8 -139.57(11) no
S1 N1 C1 O1 -15.5(3) no
S1 N1 C1 C2 164.10(10) no
S1 N1 C8 C3 -175.40(10) no
S1 N1 C8 C7 -57.77(15) no
S1 N1 C8 C10 66.55(17) no
C1 N1 C8 C3 -21.70(17) no
C1 N1 C8 C7 95.92(16) no
C1 N1 C8 C10 -139.75(14) no
C8 N1 C1 O1 -170.37(15) no
C8 N1 C1 C2 9.21(18) no
O1 C1 C2 C3 -172.44(17) no
O1 C1 C2 C9 8.8(3) no
N1 C1 C2 C3 8.00(18) no
N1 C1 C2 C9 -170.81(14) no
C1 C2 C3 C4 -146.13(14) no
C1 C2 C3 C8 -21.15(17) no
C9 C2 C3 C4 32.6(3) no
C9 C2 C3 C8 157.53(18) no
C2 C3 C4 C5 69.5(2) no
C2 C3 C8 N1 24.85(15) no
C2 C3 C8 C7 -89.19(15) no
C2 C3 C8 C10 144.82(12) no
C4 C3 C8 N1 151.45(12) no
C4 C3 C8 C7 37.41(18) no
C4 C3 C8 C10 -88.59(15) no
C8 C3 C4 C5 -51.15(18) no
C3 C4 C5 O2 -147.42(16) no
C3 C4 C5 C6 36.3(2) no
O2 C5 C6 C7 175.33(16) no
C4 C5 C6 C7 -8.4(3) no
C5 C6 C7 C8 -5.2(3) no
C6 C7 C8 N1 -120.35(18) no
C6 C7 C8 C3 -10.1(3) no
C6 C7 C8 C10 114.88(19) no
S1 C11 C12 C13 170.51(12) no
S1 C11 C16 C15 -170.38(13) no
C12 C11 C16 C15 0.1(3) no
C16 C11 C12 C13 -0.0(3) no
C11 C12 C13 C14 0.1(3) no
C12 C13 C14 C15 -0.3(3) no
C12 C13 C14 C17 179.98(16) no
C13 C14 C15 C16 0.4(3) no
C17 C14 C15 C16 -179.87(18) no
C14 C15 C16 C11 -0.3(3) no
